data_2108770
loop_
_publ_author_name
'Feng, Tao'
'Li, Li-Li'
'Li, Ya-Juan'
'Dong, Wen-Kui'

_publ_section_title
;
 A half-salamo-based pyridine-containing ligand and its novel Ni^II^
 complexes including different auxiliary ligands: syntheses, structures,
 fluorescence properties, DFT calculations and Hirshfeld surface analysis
;
_journal_coeditor_code RA5088
_journal_issue 1
_journal_name_full 'Acta Crystallographica Section B'
_journal_page_first 168
_journal_page_last 181
_journal_paper_doi 10.1107/S2052520620016157
_journal_volume 77
_journal_year 2021
_chemical_formula_iupac '[Ni (C16 H16 N3 O4) (C2 N3)]'
_chemical_formula_moiety 'C18 H16 N6 Ni O4'
_chemical_formula_sum 'C18 H16 N6 Ni O4'
_chemical_formula_weight 439.08
_chemical_name_systematic
<i>catena</i>-Poly[[{2-methoxy-6-[8-(pyridin-2-yl)-3,6-dioxa-2,7-diazaocta-1,7-dien-1-yl]phenolato}nickel(II)]-\m-dicyanamidato]
_space_group_crystal_system monoclinic
_space_group_IT_number 14
_space_group_name_Hall '-P 2yn'
_space_group_name_H-M_alt 'P 1 21/n 1'
_atom_sites_solution_hydrogens geom
_atom_sites_solution_primary direct
_audit_creation_date 2020-09-03
_audit_creation_method
;
Olex2 1.2
(compiled 2015.01.26 svn.r3150 for OlexSys, GUI svn.r4998)
;
_cell_angle_alpha 90
_cell_angle_beta 93.250(10)
_cell_angle_gamma 90
_cell_formula_units_Z 4
_cell_length_a 9.5255(11)
_cell_length_b 17.0181(16)
_cell_length_c 11.2611(11)
_cell_measurement_reflns_used 1786
_cell_measurement_temperature 293(2)
_cell_measurement_theta_max 26.5650
_cell_measurement_theta_min 2.8780
_cell_volume 1822.6(3)
_computing_cell_refinement 'SAINT (Bruker, 2016)'
_computing_data_collection 'APEX3 (Bruker, 2016)'
_computing_data_reduction 'SAINT (Bruker, 2016)'
_computing_molecular_graphics 'OLEX2 (Dolomanov et al., 2009)'
_computing_publication_material 'OLEX2 (Dolomanov et al., 2009)'
_computing_structure_refinement 'SHELXL2018 (Sheldrick, 2015)'
_computing_structure_solution 'SIR2004 (Burla et al., 2007)'
_diffrn_ambient_temperature 293(2)
_diffrn_measured_fraction_theta_full 1.000
_diffrn_measured_fraction_theta_max 0.849
_diffrn_measurement_device_type 'multiwire proportional'
_diffrn_measurement_method 'phi and omega scans'
_diffrn_radiation_monochromator graphite
_diffrn_radiation_type MoK\a
_diffrn_radiation_wavelength 0.71073
_diffrn_reflns_av_R_equivalents 0.0864
_diffrn_reflns_av_unetI/netI 0.1405
_diffrn_reflns_Laue_measured_fraction_full 1.000
_diffrn_reflns_Laue_measured_fraction_max 0.849
_diffrn_reflns_limit_h_max 12
_diffrn_reflns_limit_h_min -9
_diffrn_reflns_limit_k_max 23
_diffrn_reflns_limit_k_min -17
_diffrn_reflns_limit_l_max 11
_diffrn_reflns_limit_l_min -14
_diffrn_reflns_number 9546
_diffrn_reflns_point_group_measured_fraction_full 1.000
_diffrn_reflns_point_group_measured_fraction_max 0.849
_diffrn_reflns_theta_full 25.242
_diffrn_reflns_theta_max 29.520
_diffrn_reflns_theta_min 2.171
_exptl_absorpt_coefficient_mu 1.105
_exptl_absorpt_correction_type none
_exptl_crystal_colour black
_exptl_crystal_density_diffrn 1.600
_exptl_crystal_description block
_exptl_crystal_F_000 904
_exptl_crystal_size_max 0.13
_exptl_crystal_size_mid 0.12
_exptl_crystal_size_min 0.11
_refine_diff_density_max 1.207
_refine_diff_density_min -0.650
_refine_diff_density_rms 0.125
_refine_ls_extinction_method none
_refine_ls_goodness_of_fit_ref 1.030
_refine_ls_hydrogen_treatment constr
_refine_ls_matrix_type full
_refine_ls_number_parameters 263
_refine_ls_number_reflns 4320
_refine_ls_number_restraints 0
_refine_ls_restrained_S_all 1.030
_refine_ls_R_factor_all 0.1275
_refine_ls_R_factor_gt 0.0770
_refine_ls_shift/su_max 0.000
_refine_ls_shift/su_mean 0.000
_refine_ls_structure_factor_coef Fsqd
_refine_ls_weighting_details 'w=1/[\s^2^(Fo^2^)+(0.0579P)^2^] where P=(Fo^2^+2Fc^2^)/3'
_refine_ls_weighting_scheme calc
_refine_ls_wR_factor_gt 0.1517
_refine_ls_wR_factor_ref 0.1789
_reflns_Friedel_coverage 0.000
_reflns_number_gt 2651
_reflns_number_total 4320
_reflns_threshold_expression 'I > 2\s(I)'
_cod_data_source_file ra5088sup1.cif
_cod_data_source_block 3
_cod_depositor_comments 'Adding full bibliography for 2108768--2108770.cif.'
_cod_database_code 2108770
_cod_database_fobs_code 2108770
_publcif_datablock.id {b83aa51d-2a25-4ee6-8a9f-04de9ca5bf26}

_shelx_space_group_comment
;
The symmetry employed for this shelxl refinement is uniquely defined
by the following loop, which should always be used as a source of
symmetry information in preference to the above space-group names.
They are only intended as comments.
;
_olex2_refinement_description
;
1. Fixed Uiso
 At 1.2 times of:
  All C(H) groups, All C(H,H) groups
 At 1.5 times of:
  All C(H,H,H) groups
2.a Secondary CH2 refined with riding coordinates:
 C8(H8a,H8b), C9(H9a,H9b)
2.b Aromatic/amide H refined with riding coordinates:
 C10(H10), C7(H7), C12(H12), C3(H3), C13(H13), C15(H15), C5(H5), C14(H14),
 C4(H4)
2.c Idealised Me refined as rotating group:
 C16(H16a,H16b,H16c)
;
_shelx_shelxl_version_number 2014/7
_olex2_submission_special_instructions 'No special instructions were received'
_publcif_info_exptl_table_max_cols 5
_publcif_info_exptl_table_use_headnotes n
_publcif_funding_html
'<span class="funder"><span class="fundref-name" data-id="">National Natural Science Foundation of China</span><span class="fundref-subname" data-id=""></span><span class="fundref-grant"></span>; </span><span class="funder"><span class="fundref-name" data-id="">Science and Technology Program of Gansu Province</span><span class="fundref-subname" data-id=""></span><span class="fundref-grant"></span>; </span><span class="funder"><span class="fundref-name" data-id="">Program for Excellent Team of Scientific Research in Lanzhou Jiaotong University</span><span class="fundref-subname" data-id=""></span><span class="fundref-grant"></span>.</span>'

loop_
_space_group_symop_operation_xyz
'x, y, z'
'-x+1/2, y+1/2, -z+1/2'
'-x, -y, -z'
'x-1/2, -y-1/2, z-1/2'

loop_
_atom_site_label
_atom_site_type_symbol
_atom_site_fract_x
_atom_site_fract_y
_atom_site_fract_z
_atom_site_U_iso_or_equiv
_atom_site_adp_type
_atom_site_occupancy
_atom_site_site_symmetry_order
_atom_site_calc_flag
_atom_site_refinement_flags_posn
_atom_site_refinement_flags_adp
_atom_site_refinement_flags_occupancy
_atom_site_disorder_assembly
_atom_site_disorder_group
Ni1 Ni 0.70181(7) 0.66611(4) 0.74134(5) 0.0194(2) Uani 1 1 d . . . . .
O1 O 0.4992(3) 0.6488(2) 0.7091(3) 0.0243(8) Uani 1 1 d . . . . .
O3 O 1.0274(4) 0.7056(2) 0.8147(3) 0.0289(9) Uani 1 1 d . . . . .
O4 O 0.2744(4) 0.5879(2) 0.5996(3) 0.0317(9) Uani 1 1 d . . . . .
O2 O 0.7542(4) 0.6970(2) 1.0192(3) 0.0268(8) Uani 1 1 d . . . . .
N1 N 0.6649(4) 0.6680(2) 0.9223(3) 0.0196(9) Uani 1 1 d . . . . .
N2 N 0.9188(4) 0.6920(2) 0.7289(3) 0.0211(9) Uani 1 1 d . . . . .
N6 N 0.7288(4) 0.6583(2) 0.5589(3) 0.0211(9) Uani 1 1 d . . . . .
N5 N 0.8289(4) 0.2885(3) 0.7765(3) 0.0242(10) Uani 1 1 d . . . . .
N3 N 0.7576(5) 0.5474(2) 0.7621(3) 0.0244(10) Uani 1 1 d . . . . .
N4 N 0.8972(4) 0.4270(2) 0.7962(4) 0.0285(10) Uani 1 1 d . . . . .
C10 C 0.9583(5) 0.7022(3) 0.6223(4) 0.0245(11) Uani 1 1 d . . . . .
H10 H 1.0483 0.7197 0.6079 0.029 Uiso 1 1 calc R . . . .
C2 C 0.2924(5) 0.5741(3) 0.7196(4) 0.0239(11) Uani 1 1 d . . . . .
C1 C 0.4153(5) 0.6085(3) 0.7743(4) 0.0215(11) Uani 1 1 d . . . . .
C11 C 0.8544(6) 0.6850(3) 0.5256(4) 0.0233(11) Uani 1 1 d . . . . .
C6 C 0.4414(5) 0.5975(3) 0.8978(4) 0.0205(11) Uani 1 1 d . . . . .
C7 C 0.5600(5) 0.6311(3) 0.9641(4) 0.0219(11) Uani 1 1 d . . . . .
H7 H 0.5615 0.6256 1.0463 0.026 Uiso 1 1 calc R . . . .
C17 C 0.8149(5) 0.4883(3) 0.7757(4) 0.0180(10) Uani 1 1 d . . . . .
C12 C 0.8849(6) 0.6893(3) 0.4059(4) 0.0277(12) Uani 1 1 d . . . . .
H12 H 0.9707 0.7091 0.3840 0.033 Uiso 1 1 calc R . . . .
C3 C 0.2009(5) 0.5302(3) 0.7848(4) 0.0284(12) Uani 1 1 d . . . . .
H3 H 0.1221 0.5068 0.7472 0.034 Uiso 1 1 calc R . . . .
C16 C 0.1602(6) 0.5488(3) 0.5376(4) 0.0318(13) Uani 1 1 d . . . . .
H16A H 0.1605 0.5611 0.4544 0.048 Uiso 1 1 calc GR . . . .
H16B H 0.0733 0.5660 0.5682 0.048 Uiso 1 1 calc GR . . . .
H16C H 0.1699 0.4931 0.5485 0.048 Uiso 1 1 calc GR . . . .
C13 C 0.7854(6) 0.6638(3) 0.3207(4) 0.0295(13) Uani 1 1 d . . . . .
H13 H 0.8030 0.6664 0.2404 0.035 Uiso 1 1 calc R . . . .
C18 C 0.8525(5) 0.3545(3) 0.7845(4) 0.0212(11) Uani 1 1 d . . . . .
C15 C 0.6338(6) 0.6325(3) 0.4763(4) 0.0259(12) Uani 1 1 d . . . . .
H15 H 0.5485 0.6130 0.4999 0.031 Uiso 1 1 calc R . . . .
C5 C 0.3434(5) 0.5539(3) 0.9633(4) 0.0254(12) Uani 1 1 d . . . . .
H5 H 0.3592 0.5478 1.0450 0.031 Uiso 1 1 calc R . . . .
C14 C 0.6588(6) 0.6340(3) 0.3564(4) 0.0297(13) Uani 1 1 d . . . . .
H14 H 0.5915 0.6153 0.3003 0.036 Uiso 1 1 calc R . . . .
C8 C 0.8729(5) 0.7381(3) 0.9782(4) 0.0235(11) Uani 1 1 d . . . . .
H8A H 0.9157 0.7687 1.0433 0.028 Uiso 1 1 calc R . . . .
H8B H 0.8412 0.7743 0.9158 0.028 Uiso 1 1 calc R . . . .
C4 C 0.2280(6) 0.5213(3) 0.9075(4) 0.0287(12) Uani 1 1 d . . . . .
H4 H 0.1658 0.4927 0.9513 0.034 Uiso 1 1 calc R . . . .
C9 C 0.9838(6) 0.6831(3) 0.9303(4) 0.0269(12) Uani 1 1 d . . . . .
H9A H 1.0654 0.6823 0.9859 0.032 Uiso 1 1 calc R . . . .
H9B H 0.9459 0.6302 0.9257 0.032 Uiso 1 1 calc R . . . .

loop_
_atom_site_aniso_label
_atom_site_aniso_U_11
_atom_site_aniso_U_22
_atom_site_aniso_U_33
_atom_site_aniso_U_23
_atom_site_aniso_U_13
_atom_site_aniso_U_12
Ni1 0.0195(4) 0.0163(4) 0.0229(4) 0.0001(3) 0.0058(2) -0.0004(3)
O1 0.0161(19) 0.033(2) 0.0240(17) 0.0040(15) 0.0019(14) -0.0059(16)
O3 0.019(2) 0.037(2) 0.0309(19) -0.0051(16) 0.0041(15) -0.0044(17)
O4 0.026(2) 0.040(2) 0.0288(19) 0.0032(17) -0.0015(15) -0.0042(18)
O2 0.025(2) 0.034(2) 0.0221(18) -0.0013(16) 0.0040(14) -0.0056(17)
N1 0.016(2) 0.023(2) 0.020(2) -0.0029(17) 0.0023(16) -0.0011(19)
N2 0.017(2) 0.022(2) 0.025(2) -0.0021(18) 0.0014(16) -0.0010(18)
N6 0.026(2) 0.015(2) 0.023(2) 0.0007(17) 0.0090(17) 0.0040(19)
N5 0.024(3) 0.023(2) 0.026(2) 0.0057(19) 0.0054(17) 0.000(2)
N3 0.029(3) 0.014(2) 0.031(2) -0.0006(18) 0.0071(18) 0.0012(19)
N4 0.022(3) 0.017(2) 0.047(3) -0.002(2) 0.0070(19) -0.001(2)
C10 0.023(3) 0.017(3) 0.033(3) -0.001(2) 0.008(2) -0.003(2)
C2 0.020(3) 0.023(3) 0.029(3) 0.002(2) 0.005(2) 0.007(2)
C1 0.020(3) 0.017(3) 0.029(3) -0.002(2) 0.011(2) -0.001(2)
C11 0.027(3) 0.017(3) 0.027(3) 0.001(2) 0.012(2) -0.001(2)
C6 0.019(3) 0.019(3) 0.025(3) -0.006(2) 0.007(2) -0.004(2)
C7 0.028(3) 0.021(3) 0.018(2) 0.001(2) 0.006(2) 0.005(2)
C17 0.013(3) 0.024(3) 0.018(2) -0.003(2) 0.0071(18) -0.008(2)
C12 0.026(3) 0.027(3) 0.032(3) -0.003(2) 0.015(2) 0.002(2)
C3 0.020(3) 0.022(3) 0.043(3) 0.000(2) 0.007(2) 0.000(2)
C16 0.028(3) 0.037(3) 0.030(3) -0.009(3) -0.006(2) 0.000(3)
C13 0.042(4) 0.026(3) 0.021(3) 0.002(2) 0.007(2) 0.011(3)
C18 0.016(3) 0.024(3) 0.024(3) 0.003(2) 0.0052(19) 0.003(2)
C15 0.025(3) 0.023(3) 0.031(3) 0.002(2) 0.007(2) 0.007(2)
C5 0.023(3) 0.028(3) 0.025(3) -0.003(2) 0.002(2) 0.002(2)
C14 0.035(3) 0.031(3) 0.022(3) 0.003(2) -0.002(2) 0.011(3)
C8 0.015(3) 0.025(3) 0.031(3) -0.005(2) 0.005(2) -0.008(2)
C4 0.030(3) 0.026(3) 0.032(3) 0.003(2) 0.010(2) 0.000(3)
C9 0.030(3) 0.028(3) 0.023(3) 0.000(2) 0.000(2) -0.001(2)

loop_
_atom_type_symbol
_atom_type_description
_atom_type_scat_dispersion_real
_atom_type_scat_dispersion_imag
_atom_type_scat_source
C C 0.0033 0.0016 'International Tables Vol C Tables 4.2.6.8 and 6.1.1.4'
H H 0.0000 0.0000 'International Tables Vol C Tables 4.2.6.8 and 6.1.1.4'
N N 0.0061 0.0033 'International Tables Vol C Tables 4.2.6.8 and 6.1.1.4'
Ni Ni 0.3393 1.1124 'International Tables Vol C Tables 4.2.6.8 and 6.1.1.4'
O O 0.0106 0.0060 'International Tables Vol C Tables 4.2.6.8 and 6.1.1.4'

loop_
_geom_angle_atom_site_label_1
_geom_angle_atom_site_label_2
_geom_angle_atom_site_label_3
_geom_angle
_geom_angle_site_symmetry_1
_geom_angle_site_symmetry_3
_geom_angle_publ_flag
O1 Ni1 N1 88.00(14) . . ?
O1 Ni1 N2 165.24(14) . . ?
O1 Ni1 N6 89.02(15) . . ?
O1 Ni1 N5 90.05(15) . 2_656 ?
O1 Ni1 N3 96.68(16) . . ?
N1 Ni1 N2 106.20(15) . . ?
N1 Ni1 N6 176.21(16) . . ?
N1 Ni1 N5 92.72(15) . 2_656 ?
N1 Ni1 N3 87.81(15) . . ?
N6 Ni1 N2 76.95(16) . . ?
N6 Ni1 N5 89.62(14) . 2_656 ?
N6 Ni1 N3 90.21(14) . . ?
N5 Ni1 N2 85.36(16) 2_656 . ?
N3 Ni1 N2 88.04(16) . . ?
N3 Ni1 N5 173.27(17) . 2_656 ?
C1 O1 Ni1 126.7(3) . . ?
N2 O3 C9 109.9(4) . . ?
C2 O4 C16 116.9(4) . . ?
C8 O2 N1 111.7(3) . . ?
O2 N1 Ni1 128.6(3) . . ?
C7 N1 Ni1 121.6(3) . . ?
C7 N1 O2 109.2(4) . . ?
O3 N2 Ni1 132.5(3) . . ?
C10 N2 Ni1 115.2(3) . . ?
C10 N2 O3 112.2(4) . . ?
C11 N6 Ni1 114.3(3) . . ?
C15 N6 Ni1 126.1(3) . . ?
C15 N6 C11 119.5(4) . . ?
C18 N5 Ni1 176.5(4) . 2_646 ?
C17 N3 Ni1 166.4(4) . . ?
C18 N4 C17 122.7(4) . . ?
N2 C10 H10 121.7 . . ?
N2 C10 C11 116.5(5) . . ?
C11 C10 H10 121.7 . . ?
O4 C2 C1 114.3(4) . . ?
O4 C2 C3 124.4(5) . . ?
C3 C2 C1 121.3(4) . . ?
O1 C1 C2 119.2(4) . . ?
O1 C1 C6 123.0(4) . . ?
C6 C1 C2 117.9(4) . . ?
N6 C11 C10 115.7(4) . . ?
N6 C11 C12 121.4(5) . . ?
C12 C11 C10 122.7(5) . . ?
C1 C6 C7 123.3(4) . . ?
C1 C6 C5 119.6(4) . . ?
C5 C6 C7 117.1(4) . . ?
N1 C7 C6 127.3(4) . . ?
N1 C7 H7 116.4 . . ?
C6 C7 H7 116.4 . . ?
N3 C17 N4 171.3(5) . . ?
C11 C12 H12 120.6 . . ?
C13 C12 C11 118.8(5) . . ?
C13 C12 H12 120.6 . . ?
C2 C3 H3 120.2 . . ?
C2 C3 C4 119.6(5) . . ?
C4 C3 H3 120.2 . . ?
O4 C16 H16A 109.5 . . ?
O4 C16 H16B 109.5 . . ?
O4 C16 H16C 109.5 . . ?
H16A C16 H16B 109.5 . . ?
H16A C16 H16C 109.5 . . ?
H16B C16 H16C 109.5 . . ?
C12 C13 H13 120.4 . . ?
C12 C13 C14 119.2(5) . . ?
C14 C13 H13 120.4 . . ?
N5 C18 N4 172.2(6) . . ?
N6 C15 H15 119.1 . . ?
N6 C15 C14 121.7(5) . . ?
C14 C15 H15 119.1 . . ?
C6 C5 H5 119.7 . . ?
C4 C5 C6 120.7(4) . . ?
C4 C5 H5 119.7 . . ?
C13 C14 H14 120.3 . . ?
C15 C14 C13 119.3(5) . . ?
C15 C14 H14 120.3 . . ?
O2 C8 H8A 109.0 . . ?
O2 C8 H8B 109.0 . . ?
O2 C8 C9 112.9(4) . . ?
H8A C8 H8B 107.8 . . ?
C9 C8 H8A 109.0 . . ?
C9 C8 H8B 109.0 . . ?
C3 C4 H4 119.6 . . ?
C5 C4 C3 120.9(5) . . ?
C5 C4 H4 119.6 . . ?
O3 C9 C8 113.3(4) . . ?
O3 C9 H9A 108.9 . . ?
O3 C9 H9B 108.9 . . ?
C8 C9 H9A 108.9 . . ?
C8 C9 H9B 108.9 . . ?
H9A C9 H9B 107.7 . . ?

loop_
_geom_bond_atom_site_label_1
_geom_bond_atom_site_label_2
_geom_bond_distance
_geom_bond_site_symmetry_2
_geom_bond_publ_flag
Ni1 O1 1.966(3) . ?
Ni1 N1 2.088(4) . ?
Ni1 N2 2.126(4) . ?
Ni1 N6 2.089(4) . ?
Ni1 N5 2.112(4) 2_656 ?
Ni1 N3 2.099(4) . ?
O1 C1 1.309(5) . ?
O3 N2 1.394(5) . ?
O3 C9 1.441(6) . ?
O4 C2 1.372(5) . ?
O4 C16 1.423(6) . ?
O2 N1 1.432(5) . ?
O2 C8 1.428(6) . ?
N1 C7 1.291(6) . ?
N2 C10 1.290(6) . ?
N6 C11 1.352(6) . ?
N6 C15 1.335(6) . ?
N5 Ni1 2.112(4) 2_646 ?
N5 C18 1.147(6) . ?
N3 C17 1.150(6) . ?
N4 C17 1.318(6) . ?
N4 C18 1.309(6) . ?
C10 H10 0.9300 . ?
C10 C11 1.460(7) . ?
C2 C1 1.419(7) . ?
C2 C3 1.389(7) . ?
C1 C6 1.410(6) . ?
C11 C12 1.396(6) . ?
C6 C7 1.437(7) . ?
C6 C5 1.430(7) . ?
C7 H7 0.9300 . ?
C12 H12 0.9300 . ?
C12 C13 1.380(7) . ?
C3 H3 0.9300 . ?
C3 C4 1.399(7) . ?
C16 H16A 0.9600 . ?
C16 H16B 0.9600 . ?
C16 H16C 0.9600 . ?
C13 H13 0.9300 . ?
C13 C14 1.388(8) . ?
C15 H15 0.9300 . ?
C15 C14 1.385(6) . ?
C5 H5 0.9300 . ?
C5 C4 1.354(7) . ?
C14 H14 0.9300 . ?
C8 H8A 0.9700 . ?
C8 H8B 0.9700 . ?
C8 C9 1.532(7) . ?
C4 H4 0.9300 . ?
C9 H9A 0.9700 . ?
C9 H9B 0.9700 . ?

loop_
_publcif_info_cif.paper_type
CB

loop_
_publcif_info_tables.block_id
_publcif_info_tables.reference_item
{790a8df8-32c0-4cd1-9131-94398c7f18e0} '_publcif_info_datablock.publ_exptl'

loop_
_publcif_info_datablock.id
_publcif_info_datablock.publ_exptl
_publcif_info_datablock.publ_geom
_publcif_info_datablock.structure
{1e828a75-0936-44a3-b130-73830596f18f} y y y
{37ba157d-c795-4209-966f-263fed5f13da} y y y
{b83aa51d-2a25-4ee6-8a9f-04de9ca5bf26} y y y
{790a8df8-32c0-4cd1-9131-94398c7f18e0} ? ? ?

loop_
_publcif_info_exptl_table_extra_item
F000
Specimen_density
Reflection_theta_range
sin_theta_over_lambda_max
hkl_range

loop_
_publcif_info_exptl_table_header_item
Datablock_name
